data_1574290
loop_
_publ_author_name
'Petrykowski, Wojciech D.'
'Vanthuyne, Nicolas'
'Naim, Carmelo'
'Bertocchi, Francesco'
'Poronik, Yevgen M.'
'Ciesielski, Arkadiusz'
'Cyra\'nski, Micha\/l K.'
'Terenziani, Francesca'
'Jacquemin, Denis'
'Gryko, Daniel T.'

_publ_section_title
;
 Double helicene possessing B--N dative bonds built on
 1,4-dihydropyrrolo[3,2-b]pyrrole core
;
_journal_issue 19
_journal_name_full 'Chemical Science'
_journal_page_first 8338
_journal_page_last 8345
_journal_paper_doi 10.1039/D5SC00540J
_journal_volume 16
_journal_year 2025
_chemical_formula_moiety 'C76 H74 B2 N4 S2'
_chemical_formula_sum 'C76 H74 B2 N4 S2'
_chemical_formula_weight 1129.13
_space_group_crystal_system monoclinic
_space_group_IT_number 14
_space_group_name_Hall '-P 2yn'
_space_group_name_H-M_alt 'P 1 21/n 1'
_atom_sites_solution_hydrogens mixed
_atom_sites_solution_primary iterative
_audit_creation_date 2025-03-10
_audit_creation_method
;
Olex2 1.5
(compiled 2024.02.16 svn.r378c4104 for OlexSys, GUI svn.r6928)
;
_audit_update_record
;
2025-03-10 deposited with the CCDC.	2025-04-02 downloaded from the CCDC.
;
_cell_angle_alpha 90
_cell_angle_beta 105.520(2)
_cell_angle_gamma 90
_cell_formula_units_Z 4
_cell_length_a 14.8961(5)
_cell_length_b 23.8496(8)
_cell_length_c 17.9551(6)
_cell_measurement_reflns_used 9349
_cell_measurement_temperature 130.00
_cell_measurement_theta_max 30.61
_cell_measurement_theta_min 2.50
_cell_volume 6146.2(4)
_computing_cell_refinement 'SAINT V8.40B (?, 2016)'
_computing_data_reduction 'SAINT V8.40B (?, 2016)'
_computing_molecular_graphics 'Olex2 1.5 (Dolomanov et al., 2009)'
_computing_publication_material 'Olex2 1.5 (Dolomanov et al., 2009)'
_computing_structure_refinement 'XL  (Sheldrick, 2008)'
_computing_structure_solution 'olex2.solve 1.5 (Bourhis et al., 2015)'
_diffrn_ambient_temperature 130.00
_diffrn_measured_fraction_theta_full 0.999
_diffrn_measured_fraction_theta_max 0.999
_diffrn_measurement_device_type 'Bruker APEX-II CCD'
_diffrn_measurement_method '\f and \w scans'
_diffrn_radiation_type MoK\a
_diffrn_radiation_wavelength 0.71073
_diffrn_reflns_av_R_equivalents 0.0401
_diffrn_reflns_av_unetI/netI 0.0231
_diffrn_reflns_Laue_measured_fraction_full 0.999
_diffrn_reflns_Laue_measured_fraction_max 0.999
_diffrn_reflns_limit_h_max 18
_diffrn_reflns_limit_h_min -17
_diffrn_reflns_limit_k_max 28
_diffrn_reflns_limit_k_min -28
_diffrn_reflns_limit_l_max 21
_diffrn_reflns_limit_l_min -21
_diffrn_reflns_number 96697
_diffrn_reflns_point_group_measured_fraction_full 0.999
_diffrn_reflns_point_group_measured_fraction_max 0.999
_diffrn_reflns_theta_full 25.242
_diffrn_reflns_theta_max 25.499
_diffrn_reflns_theta_min 2.505
_diffrn_source_current 30.0
_diffrn_source_power 1.5
_diffrn_source_voltage 50.0
_diffrn_standards_number 0
_exptl_absorpt_coefficient_mu 0.135
_exptl_absorpt_correction_T_max 0.7461
_exptl_absorpt_correction_T_min 0.6489
_exptl_absorpt_correction_type none
_exptl_absorpt_process_details
;
SADABS-2016/2 (Bruker,2016/2) was used for absorption correction.
wR2(int) was 0.0601 before and 0.0551 after correction.
The Ratio of minimum to maximum transmission is 0.8697.
The \l/2 correction factor is Not present.
;
_exptl_crystal_colour 'clear yellow'
_exptl_crystal_colour_lustre clear
_exptl_crystal_colour_primary yellow
_exptl_crystal_density_diffrn 1.220
_exptl_crystal_description prism
_exptl_crystal_F_000 2400
_exptl_crystal_size_max 0.2
_exptl_crystal_size_mid 0.2
_exptl_crystal_size_min 0.2
_refine_diff_density_max 0.329
_refine_diff_density_min -0.538
_refine_diff_density_rms 0.046
_refine_ls_extinction_method none
_refine_ls_goodness_of_fit_ref 1.064
_refine_ls_hydrogen_treatment mixed
_refine_ls_matrix_type full
_refine_ls_number_parameters 1047
_refine_ls_number_reflns 11433
_refine_ls_number_restraints 46
_refine_ls_restrained_S_all 1.070
_refine_ls_R_factor_all 0.0546
_refine_ls_R_factor_gt 0.0420
_refine_ls_shift/su_max 0.001
_refine_ls_shift/su_mean 0.000
_refine_ls_structure_factor_coef Fsqd
_refine_ls_weighting_details 'w=1/[\s^2^(Fo^2^)+(0.0500P)^2^+3.8867P] where P=(Fo^2^+2Fc^2^)/3'
_refine_ls_weighting_scheme calc
_refine_ls_wR_factor_gt 0.1026
_refine_ls_wR_factor_ref 0.1122
_reflns_Friedel_coverage 0.000
_reflns_number_gt 9486
_reflns_number_total 11433
_reflns_threshold_expression 'I > 2\s(I)'
_cod_data_source_file d5sc00540j2.cif
_cod_data_source_block mo_ac_wp_357a_130k_0m_a
_cod_depositor_comments 'Adding full bibliography for 1574289--1574290.cif.'
_cod_database_code 1574290
_shelx_shelxl_version_number 2014/7
_shelx_space_group_comment
;
The symmetry employed for this shelxl refinement is uniquely defined
by the following loop, which should always be used as a source of
symmetry information in preference to the above space-group names.
They are only intended as comments.
;
_shelx_estimated_absorpt_t_max 0.973
_shelx_estimated_absorpt_t_min 0.973
_olex2_refinement_description
;
1. Fixed Uiso
 At 1.2 times of:
  All C(H,H) groups
 At 1.5 times of:
  All C(H,H,H) groups
2. Restrained distances
 C99-C98
 1.5 with sigma of 0.01
 C100-C99
 1.5 with sigma of 0.005
 C97-C98
 1.5 with sigma of 0.01
 C98-C100
 2.5 with sigma of 0.01
3. Uiso/Uaniso restraints and constraints
Uanis(C77) \\sim Ueq, Uanis(C78) \\sim Ueq, Uanis(C79) \\sim Ueq: with sigma of
0.005 and sigma for terminal atoms of 0.005
Uanis(C76) \\sim Ueq: with sigma of 0.01 and sigma for terminal atoms of 0.01
Uanis(C83) \\sim Ueq: with sigma of 0.01 and sigma for terminal atoms of 0.01
Uanis(C80) \\sim Ueq, Uanis(C97) \\sim Ueq: with sigma of 0.01 and sigma for
terminal atoms of 0.01
4. Others
 Fixed Sof: C69(0.8) H69A(0.8) H69B(0.8) C85(0.8) H85A(0.8) H85B(0.8) C86(0.8)
 H86A(0.8) H86B(0.8) C87(0.8) H87A(0.8) H87B(0.8) C92(0.8) H92A(0.8) H92B(0.8)
 H92C(0.8) C70(0.8) H70A(0.8) H70B(0.8) C73(0.8) H73A(0.8) H73B(0.8) C91(0.8)
 H91A(0.8) H91B(0.8) C71(0.8) H71A(0.8) H71B(0.8) C90(0.8) H90A(0.8) H90B(0.8)
 C72(0.8) H72A(0.8) H72B(0.8) C89(0.8) H89A(0.8) H89B(0.8) C88(0.8) H88A(0.8)
 H88B(0.8) C74(0.8) H74A(0.8) H74B(0.8) C75(0.8) H75A(0.8) H75B(0.8) C83(0.2)
 H83A(0.2) H83B(0.2) C81(0.2) H81A(0.2) H81B(0.2) C76(0.8) H76A(0.8) H76B(0.8)
 H76C(0.8) C82(0.2) H82A(0.2) H82B(0.2) C79(0.2) H79A(0.2) H79B(0.2) C78(0.2)
 H78A(0.2) H78B(0.2) C84(0.2) H84A(0.2) H84B(0.2) H84C(0.2) C80(0.2) H80A(0.2)
 H80B(0.2) C77(0.2) H77A(0.2) H77B(0.2) C94(0.2) H94A(0.2) H94B(0.2) C96(0.2)
 H96A(0.2) H96B(0.2) C97(0.2) H97A(0.2) H97B(0.2) C93(0.2) H93A(0.2) H93B(0.2)
 C95(0.2) H95A(0.2) H95B(0.2) C99(0.2) H99A(0.2) H99B(0.2) C98(0.2) H98A(0.2)
 H98B(0.2) C100(0.2) H10A(0.2) H10B(0.2) H10C(0.2)
 Fixed Uiso: C99(0.08) C98(0.08) C100(0.08)
5.a Secondary CH2 refined with riding coordinates:
 C69(H69A,H69B), C85(H85A,H85B), C86(H86A,H86B), C87(H87A,H87B), C70(H70A,
 H70B), C73(H73A,H73B), C91(H91A,H91B), C71(H71A,H71B), C90(H90A,H90B),
 C72(H72A,H72B), C89(H89A,H89B), C88(H88A,H88B), C74(H74A,H74B), C75(H75A,H75B),
  C83(H83A,H83B), C81(H81A,H81B), C82(H82A,H82B), C79(H79A,H79B), C78(H78A,
 H78B), C80(H80A,H80B), C77(H77A,H77B), C94(H94A,H94B), C96(H96A,H96B),
 C97(H97A,H97B), C93(H93A,H93B), C95(H95A,H95B), C99(H99A,H99B), C98(H98A,H98B)
5.b Idealised Me refined as rotating group:
 C92(H92A,H92B,H92C), C76(H76A,H76B,H76C), C84(H84A,H84B,H84C), C100(H10A,H10B,
 H10C)
;
_olex2_submission_special_instructions 'No special instructions were received'

loop_
_space_group_symop_operation_xyz
'x, y, z'
'-x+1/2, y+1/2, -z+1/2'
'-x, -y, -z'
'x-1/2, -y-1/2, z-1/2'

loop_
_atom_site_label
_atom_site_type_symbol
_atom_site_fract_x
_atom_site_fract_y
_atom_site_fract_z
_atom_site_U_iso_or_equiv
_atom_site_adp_type
_atom_site_occupancy
_atom_site_site_symmetry_order
_atom_site_calc_flag
_atom_site_refinement_flags_posn
_atom_site_refinement_flags_adp
_atom_site_refinement_flags_occupancy
_atom_site_disorder_assembly
_atom_site_disorder_group
S50 S 0.41640(3) 0.27519(2) 0.20950(3) 0.03412(13) Uani 1 1 d . . . . .
S26 S 0.49252(4) 0.77154(2) 0.10594(3) 0.03427(13) Uani 1 1 d . . . . .
N39 N 0.29086(9) 0.47879(5) 0.37528(7) 0.0152(3) Uani 1 1 d . . . . .
N5 N 0.45021(9) 0.59914(5) 0.30375(7) 0.0154(3) Uani 1 1 d . . . . .
N1 N 0.58404(9) 0.47762(5) 0.32096(7) 0.0151(3) Uani 1 1 d . . . . .
N15 N 0.77228(9) 0.60302(6) 0.31260(8) 0.0188(3) Uani 1 1 d . . . . .
C40 C 0.35486(10) 0.46492(6) 0.33811(9) 0.0146(3) Uani 1 1 d . . . . .
C8 C 0.50458(11) 0.51055(6) 0.31175(8) 0.0144(3) Uani 1 1 d . . . . .
C57 C 0.59131(10) 0.42185(6) 0.35273(9) 0.0148(3) Uani 1 1 d . . . . .
C3 C 0.61878(11) 0.56770(6) 0.29413(9) 0.0155(3) Uani 1 1 d . . . . .
C6 C 0.38461(11) 0.56464(6) 0.32294(9) 0.0147(3) Uani 1 1 d . . . . .
C4 C 0.52452(11) 0.56494(6) 0.29844(9) 0.0148(3) Uani 1 1 d . . . . .
C38 C 0.26648(11) 0.53400(6) 0.38315(9) 0.0155(3) Uani 1 1 d . . . . .
C33 C 0.30557(10) 0.57916(6) 0.35040(9) 0.0152(3) Uani 1 1 d . . . . .
C58 C 0.61064(11) 0.37678(7) 0.31077(9) 0.0178(3) Uani 1 1 d . . . . .
C7 C 0.41341(11) 0.50791(6) 0.32282(8) 0.0146(3) Uani 1 1 d . . . . .
C63 C 0.45696(11) 0.65929(6) 0.31091(9) 0.0165(3) Uani 1 1 d . . . . .
C62 C 0.57506(11) 0.41387(7) 0.42440(9) 0.0182(3) Uani 1 1 d . . . . .
C2 C 0.65497(11) 0.51304(6) 0.31429(9) 0.0156(3) Uani 1 1 d . . . . .
C16 C 0.68023(11) 0.61068(7) 0.28344(9) 0.0169(3) Uani 1 1 d . . . . .
C45 C 0.35432(10) 0.40401(6) 0.32528(9) 0.0164(3) Uani 1 1 d . . . . .
C44 C 0.30947(11) 0.37876(7) 0.37622(10) 0.0194(3) Uani 1 1 d . . . . .
C21 C 0.66137(11) 0.66730(7) 0.24995(9) 0.0191(3) Uani 1 1 d . . . . .
C9 C 0.75322(11) 0.50297(7) 0.33579(9) 0.0184(3) Uani 1 1 d . . . . .
C37 C 0.19820(11) 0.54519(7) 0.42245(10) 0.0197(3) Uani 1 1 d . . . . .
C34 C 0.26792(12) 0.63321(7) 0.35298(10) 0.0198(3) Uani 1 1 d . . . . .
C25 C 0.58412(12) 0.68922(7) 0.19245(10) 0.0215(4) Uani 1 1 d . . . . .
C20 C 0.74132(12) 0.69990(7) 0.27990(10) 0.0222(4) Uani 1 1 d . . . . .
C35 C 0.19846(12) 0.64242(7) 0.38858(10) 0.0221(4) Uani 1 1 d . . . . .
C59 C 0.61291(12) 0.32320(7) 0.34126(10) 0.0217(4) Uani 1 1 d . . . . .
C36 C 0.16480(12) 0.59853(7) 0.42501(10) 0.0225(4) Uani 1 1 d . . . . .
C49 C 0.38327(11) 0.37156(7) 0.26952(10) 0.0196(3) Uani 1 1 d . . . . .
C32 C 0.50230(12) 0.66392(7) 0.13988(9) 0.0227(4) Uani 1 1 d . . . . .
C14 C 0.80958(11) 0.55131(7) 0.33826(10) 0.0207(3) Uani 1 1 d . . . . .
C68 C 0.52473(12) 0.68241(7) 0.37095(10) 0.0210(3) Uani 1 1 d . . . . .
C61 C 0.57526(12) 0.35984(7) 0.45325(10) 0.0226(4) Uani 1 1 d . . . . .
C56 C 0.41456(11) 0.38535(7) 0.20126(10) 0.0226(4) Uani 1 1 d . . . . .
C64 C 0.39709(12) 0.69342(7) 0.25693(10) 0.0201(3) Uani 1 1 d . . . . .
C24 C 0.58755(13) 0.74729(8) 0.17796(10) 0.0268(4) Uani 1 1 d . . . . .
C55 C 0.42228(12) 0.43706(8) 0.16623(10) 0.0248(4) Uani 1 1 d . . . . .
C60 C 0.59300(12) 0.31381(7) 0.41175(10) 0.0235(4) Uani 1 1 d . . . . .
C22 C 0.73886(14) 0.75757(8) 0.26438(11) 0.0278(4) Uani 1 1 d . . . . .
C31 C 0.47283(13) 0.60787(8) 0.12950(10) 0.0239(4) Uani 1 1 d . . . . .
C10 C 0.79813(12) 0.45151(7) 0.36095(11) 0.0247(4) Uani 1 1 d . . . . .
C65 C 0.40566(13) 0.75109(7) 0.26438(11) 0.0255(4) Uani 1 1 d . . . . .
C46 C 0.30541(12) 0.32034(7) 0.38085(11) 0.0261(4) Uani 1 1 d . . . . .
C23 C 0.66183(14) 0.78179(8) 0.21543(11) 0.0306(4) Uani 1 1 d . . . . .
C27 C 0.44556(13) 0.70443(8) 0.09172(10) 0.0288(4) Uani 1 1 d . . . . .
C42 C 0.31708(14) 0.43160(8) 0.50925(11) 0.0285(4) Uani 1 1 d . . . . .
C48 C 0.37733(12) 0.31296(7) 0.27747(11) 0.0256(4) Uani 1 1 d . . . . .
C67 C 0.53338(14) 0.74042(7) 0.37688(11) 0.0286(4) Uani 1 1 d . . . . .
C30 C 0.38797(13) 0.59428(9) 0.07912(10) 0.0295(4) Uani 1 1 d . . . . .
C43 C 0.15178(13) 0.41253(8) 0.40325(13) 0.0294(4) Uani 1 1 d . . . . .
C47 C 0.34151(13) 0.28710(7) 0.33313(12) 0.0297(4) Uani 1 1 d . . . . .
C66 C 0.47458(14) 0.77553(7) 0.32384(11) 0.0305(4) Uani 1 1 d . . . . .
C51 C 0.43816(12) 0.33671(8) 0.16566(11) 0.0294(4) Uani 1 1 d . . . . .
C13 C 0.90706(13) 0.54664(8) 0.36629(13) 0.0337(4) Uani 1 1 d . . . . .
C11 C 0.89310(13) 0.44810(8) 0.38747(13) 0.0343(5) Uani 1 1 d . . . . .
C28 C 0.36029(14) 0.69079(9) 0.04026(11) 0.0344(5) Uani 1 1 d . . . . .
C19 C 0.90954(14) 0.66493(9) 0.27829(14) 0.0348(5) Uani 1 1 d . . . . .
C29 C 0.33109(14) 0.63603(9) 0.03555(11) 0.0355(5) Uani 1 1 d . . . . .
C54 C 0.45803(14) 0.43955(9) 0.10285(11) 0.0340(4) Uani 1 1 d . . . . .
C18 C 0.86520(18) 0.67654(9) 0.41510(12) 0.0384(5) Uani 1 1 d . . . . .
B41 B 0.26247(13) 0.42388(7) 0.41909(11) 0.0188(4) Uani 1 1 d . . . . .
C69 C 0.5828(3) 0.25488(19) 0.4404(3) 0.0280(8) Uani 0.8 1 d . . P A 1
H69A H 0.5800 0.2280 0.3978 0.034 Uiso 0.8 1 calc R U P A 1
H69B H 0.5232 0.2523 0.4548 0.034 Uiso 0.8 1 calc R U P A 1
C52 C 0.47453(15) 0.33918(10) 0.10207(12) 0.0386(5) Uani 1 1 d . . . . .
C12 C 0.94744(14) 0.49611(9) 0.39028(15) 0.0421(5) Uani 1 1 d . . . . .
C53 C 0.48544(15) 0.39053(10) 0.07171(12) 0.0422(5) Uani 1 1 d . . . . .
B17 B 0.82856(14) 0.66282(8) 0.32366(12) 0.0239(4) Uani 1 1 d . . . . .
C85 C 0.4906(4) 0.8381(2) 0.3283(3) 0.0372(10) Uani 0.8 1 d . . P B 3
H85A H 0.5402 0.8469 0.3758 0.045 Uiso 0.8 1 calc R U P B 3
H85B H 0.5129 0.8501 0.2835 0.045 Uiso 0.8 1 calc R U P B 3
C86 C 0.4045(3) 0.87113(13) 0.32879(19) 0.0314(7) Uani 0.8 1 d . . P B 3
H86A H 0.3761 0.8543 0.3675 0.038 Uiso 0.8 1 calc R U P B 3
H86B H 0.3591 0.8673 0.2775 0.038 Uiso 0.8 1 calc R U P B 3
C87 C 0.4208(2) 0.93321(11) 0.34690(16) 0.0327(6) Uani 0.8 1 d . . P B 3
H87A H 0.4620 0.9373 0.3999 0.039 Uiso 0.8 1 calc R U P B 3
H87B H 0.4535 0.9497 0.3108 0.039 Uiso 0.8 1 calc R U P B 3
C92 C 0.4282(2) 1.13724(11) 0.44122(17) 0.0437(7) Uani 0.8 1 d . . P B 3
H92A H 0.4935 1.1258 0.4599 0.066 Uiso 0.8 1 calc R U P B 3
H92B H 0.3905 1.1159 0.4685 0.066 Uiso 0.8 1 calc R U P B 3
H92C H 0.4227 1.1774 0.4509 0.066 Uiso 0.8 1 calc R U P B 3
C70 C 0.6623(2) 0.23815(10) 0.50979(15) 0.0341(6) Uani 0.8 1 d . . P A 1
H70A H 0.6674 0.2665 0.5510 0.041 Uiso 0.8 1 calc R U P A 1
H70B H 0.6465 0.2019 0.5300 0.041 Uiso 0.8 1 calc R U P A 1
C73 C 0.7362(2) 0.12795(15) 0.45911(19) 0.0373(7) Uani 0.8 1 d . . P A 1
H73A H 0.6683 0.1279 0.4537 0.045 Uiso 0.8 1 calc R U P A 1
H73B H 0.7680 0.1205 0.5141 0.045 Uiso 0.8 1 calc R U P A 1
C91 C 0.3935(2) 1.12584(11) 0.35447(18) 0.0424(7) Uani 0.8 1 d . . P B 3
H91A H 0.3269 1.1365 0.3366 0.051 Uiso 0.8 1 calc R U P B 3
H91B H 0.4284 1.1501 0.3272 0.051 Uiso 0.8 1 calc R U P B 3
C71 C 0.7556(2) 0.23262(12) 0.49302(16) 0.0368(6) Uani 0.8 1 d . . P A 1
H71A H 0.8035 0.2269 0.5426 0.044 Uiso 0.8 1 calc R U P A 1
H71B H 0.7700 0.2685 0.4710 0.044 Uiso 0.8 1 calc R U P A 1
C90 C 0.4036(2) 1.06508(11) 0.33174(17) 0.0459(7) Uani 0.8 1 d . . P B 3
H90A H 0.4698 1.0537 0.3497 0.055 Uiso 0.8 1 calc R U P B 3
H90B H 0.3836 1.0615 0.2747 0.055 Uiso 0.8 1 calc R U P B 3
C72 C 0.76444(19) 0.18548(11) 0.43805(15) 0.0378(6) Uani 0.8 1 d . . P A 1
H72A H 0.7257 0.1950 0.3857 0.045 Uiso 0.8 1 calc R U P A 1
H72B H 0.8300 0.1837 0.4357 0.045 Uiso 0.8 1 calc R U P A 1
C89 C 0.3432(2) 1.02547(11) 0.3682(2) 0.0474(8) Uani 0.8 1 d . . P B 3
H89A H 0.3706 1.0252 0.4248 0.057 Uiso 0.8 1 calc R U P B 3
H89B H 0.2802 1.0421 0.3584 0.057 Uiso 0.8 1 calc R U P B 3
C88 C 0.3322(2) 0.96556(11) 0.3408(2) 0.0501(8) Uani 0.8 1 d . . P B 3
H88A H 0.2953 0.9653 0.2861 0.060 Uiso 0.8 1 calc R U P B 3
H88B H 0.2955 0.9454 0.3709 0.060 Uiso 0.8 1 calc R U P B 3
C74 C 0.7588(2) 0.08081(12) 0.41029(17) 0.0452(7) Uani 0.8 1 d . . P A 1
H74A H 0.7321 0.0902 0.3551 0.054 Uiso 0.8 1 calc R U P A 1
H74B H 0.8273 0.0786 0.4197 0.054 Uiso 0.8 1 calc R U P A 1
C75 C 0.7230(3) 0.02402(13) 0.4256(2) 0.0568(9) Uani 0.8 1 d . . P A 1
H75A H 0.6548 0.0265 0.4181 0.068 Uiso 0.8 1 calc R U P A 1
H75B H 0.7515 0.0139 0.4803 0.068 Uiso 0.8 1 calc R U P A 1
C83 C 0.7115(12) -0.0277(6) 0.4008(9) 0.052(4) Uani 0.2 1 d . U P A 2
H83A H 0.7630 -0.0345 0.4478 0.062 Uiso 0.2 1 calc R U P A 2
H83B H 0.6524 -0.0358 0.4140 0.062 Uiso 0.2 1 calc R U P A 2
H55 H 0.4014(13) 0.4704(8) 0.1844(11) 0.027(5) Uiso 1 1 d . . . . .
H37 H 0.1741(13) 0.5152(8) 0.4456(10) 0.021(5) Uiso 1 1 d . . . . .
H34 H 0.2902(12) 0.6639(8) 0.3299(10) 0.019(4) Uiso 1 1 d . . . . .
H58 H 0.6212(12) 0.3835(7) 0.2610(11) 0.020(5) Uiso 1 1 d . . . . .
H35 H 0.1732(13) 0.6807(8) 0.3888(11) 0.027(5) Uiso 1 1 d . . . . .
H31 H 0.5096(13) 0.5787(8) 0.1563(11) 0.021(5) Uiso 1 1 d . . . . .
H68 H 0.5646(13) 0.6591(8) 0.4073(11) 0.019(4) Uiso 1 1 d . . . . .
H47 H 0.3407(14) 0.2464(9) 0.3366(12) 0.034(5) Uiso 1 1 d . . . . .
H64 H 0.3485(13) 0.6769(8) 0.2154(11) 0.020(5) Uiso 1 1 d . . . . .
H59 H 0.6259(14) 0.2908(9) 0.3110(12) 0.032(5) Uiso 1 1 d . . . . .
H36 H 0.1149(14) 0.6056(8) 0.4513(11) 0.029(5) Uiso 1 1 d . . . . .
H62 H 0.5631(13) 0.4458(8) 0.4523(11) 0.026(5) Uiso 1 1 d . . . . .
H22 H 0.7925(14) 0.7813(8) 0.2899(12) 0.030(5) Uiso 1 1 d . . . . .
H46 H 0.2746(14) 0.3033(8) 0.4180(12) 0.031(5) Uiso 1 1 d . . . . .
H23 H 0.6594(15) 0.8232(9) 0.2032(12) 0.038(6) Uiso 1 1 d . . . . .
H54 H 0.4642(14) 0.4750(9) 0.0811(12) 0.031(5) Uiso 1 1 d . . . . .
H29 H 0.2704(16) 0.6259(9) 0.0004(13) 0.040(6) Uiso 1 1 d . . . . .
H67 H 0.5809(15) 0.7559(9) 0.4192(13) 0.034(5) Uiso 1 1 d . . . . .
H65 H 0.3623(15) 0.7760(9) 0.2260(12) 0.033(5) Uiso 1 1 d . . . . .
H10 H 0.7601(15) 0.4183(9) 0.3597(12) 0.035(6) Uiso 1 1 d . . . . .
H42A H 0.3868(16) 0.4354(9) 0.5193(12) 0.037(6) Uiso 1 1 d . . . . .
H43A H 0.1145(16) 0.4251(9) 0.3532(14) 0.043(6) Uiso 1 1 d . . . . .
H43B H 0.1415(16) 0.3726(11) 0.4042(13) 0.048(7) Uiso 1 1 d . . . . .
H52 H 0.4907(16) 0.3029(10) 0.0795(14) 0.049(6) Uiso 1 1 d . . . . .
H28 H 0.3205(16) 0.7195(10) 0.0092(14) 0.045(6) Uiso 1 1 d . . . . .
H61 H 0.5616(14) 0.3542(8) 0.5027(12) 0.032(5) Uiso 1 1 d . . . . .
H42B H 0.2980(16) 0.4644(10) 0.5317(13) 0.046(6) Uiso 1 1 d . . . . .
H30 H 0.3679(15) 0.5539(9) 0.0739(12) 0.035(6) Uiso 1 1 d . . . . .
H42C H 0.3042(15) 0.3984(9) 0.5387(12) 0.038(6) Uiso 1 1 d . . . . .
H13 H 0.9454(15) 0.5797(9) 0.3672(12) 0.037(6) Uiso 1 1 d . . . . .
H18A H 0.9172(18) 0.6522(11) 0.4451(15) 0.058(7) Uiso 1 1 d . . . . .
H43C H 0.1241(15) 0.4279(9) 0.4449(13) 0.040(6) Uiso 1 1 d . . . . .
H18B H 0.8139(17) 0.6758(10) 0.4417(14) 0.050(7) Uiso 1 1 d . . . . .
H18C H 0.8899(17) 0.7155(11) 0.4206(14) 0.054(7) Uiso 1 1 d . . . . .
H19A H 0.9163(17) 0.7043(11) 0.2653(14) 0.054(7) Uiso 1 1 d . . . . .
H19B H 0.9714(18) 0.6524(10) 0.3096(14) 0.051(7) Uiso 1 1 d . . . . .
H11 H 0.9237(15) 0.4119(10) 0.4060(13) 0.041(6) Uiso 1 1 d . . . . .
H19C H 0.894(2) 0.6445(12) 0.2292(18) 0.072(9) Uiso 1 1 d . . . . .
H53 H 0.5121(18) 0.3935(11) 0.0279(16) 0.063(8) Uiso 1 1 d . . . . .
H12 H 1.0145(17) 0.4951(9) 0.4088(13) 0.045(6) Uiso 1 1 d . . . . .
C81 C 0.7113(8) 0.0721(4) 0.4492(6) 0.036(2) Uani 0.2 1 d . . P A 2
H81A H 0.6569 0.0622 0.4684 0.044 Uiso 0.2 1 calc R U P A 2
H81B H 0.7683 0.0651 0.4915 0.044 Uiso 0.2 1 calc R U P A 2
C76 C 0.7430(5) -0.02233(19) 0.3744(3) 0.0882(16) Uani 0.8 1 d . U P A 1
H76A H 0.7206 -0.0582 0.3892 0.132 Uiso 0.8 1 calc R U P A 1
H76B H 0.8103 -0.0246 0.3805 0.132 Uiso 0.8 1 calc R U P A 1
H76C H 0.7111 -0.0141 0.3203 0.132 Uiso 0.8 1 calc R U P A 1
C82 C 0.7123(10) 0.0337(5) 0.3795(8) 0.047(3) Uani 0.2 1 d . . P A 2
H82A H 0.6572 0.0420 0.3360 0.056 Uiso 0.2 1 calc R U P A 2
H82B H 0.7688 0.0417 0.3621 0.056 Uiso 0.2 1 calc R U P A 2
C79 C 0.7112(9) 0.1716(4) 0.4978(7) 0.045(3) Uani 0.2 1 d . U P A 2
H79A H 0.7710 0.1649 0.5371 0.054 Uiso 0.2 1 calc R U P A 2
H79B H 0.6601 0.1614 0.5209 0.054 Uiso 0.2 1 calc R U P A 2
C78 C 0.7034(11) 0.2344(6) 0.4765(9) 0.050(3) Uani 0.2 1 d . U P A 2
H78A H 0.7322 0.2562 0.5237 0.060 Uiso 0.2 1 calc R U P A 2
H78B H 0.7405 0.2414 0.4392 0.060 Uiso 0.2 1 calc R U P A 2
C84 C 0.7210(11) -0.0676(5) 0.3401(7) 0.059(4) Uani 0.2 1 d . . P A 2
H84A H 0.6661 -0.0650 0.2956 0.089 Uiso 0.2 1 calc R U P A 2
H84B H 0.7263 -0.1059 0.3607 0.089 Uiso 0.2 1 calc R U P A 2
H84C H 0.7770 -0.0585 0.3237 0.089 Uiso 0.2 1 calc R U P A 2
C80 C 0.7063(12) 0.1342(7) 0.4282(10) 0.053(4) Uani 0.2 1 d . U P A 2
H80A H 0.7585 0.1436 0.4060 0.064 Uiso 0.2 1 calc R U P A 2
H80B H 0.6474 0.1417 0.3883 0.064 Uiso 0.2 1 calc R U P A 2
C77 C 0.6133(11) 0.2551(10) 0.4446(14) 0.036(5) Uani 0.2 1 d . U P A 2
H77A H 0.5799 0.2513 0.4851 0.043 Uiso 0.2 1 calc R U P A 2
H77B H 0.5828 0.2290 0.4026 0.043 Uiso 0.2 1 calc R U P A 2
C94 C 0.3566(10) 0.8620(5) 0.3198(7) 0.030(3) Uani 0.2 1 d . . P B 4
H94A H 0.3290 0.8636 0.2632 0.036 Uiso 0.2 1 calc R U P B 4
H94B H 0.3193 0.8356 0.3418 0.036 Uiso 0.2 1 calc R U P B 4
C96 C 0.3955(8) 0.9657(5) 0.3200(7) 0.038(2) Uani 0.2 1 d . . P B 4
H96A H 0.3690 0.9645 0.2632 0.045 Uiso 0.2 1 calc R U P B 4
H96B H 0.4630 0.9577 0.3304 0.045 Uiso 0.2 1 calc R U P B 4
C97 C 0.3848(10) 1.0259(6) 0.3470(7) 0.046(3) Uani 0.2 1 d D U P B 4
H97A H 0.4195 1.0482 0.3174 0.055 Uiso 0.2 1 calc R U P B 4
H97B H 0.3183 1.0341 0.3224 0.055 Uiso 0.2 1 calc R U P B 4
C93 C 0.4583(13) 0.8403(9) 0.3369(13) 0.033(4) Uani 0.2 1 d . . P B 4
H93A H 0.4900 0.8493 0.3915 0.040 Uiso 0.2 1 calc R U P B 4
H93B H 0.4902 0.8620 0.3045 0.040 Uiso 0.2 1 calc R U P B 4
C95 C 0.3530(8) 0.9194(5) 0.3538(7) 0.044(3) Uani 0.2 1 d . . P B 4
H95A H 0.2869 0.9289 0.3484 0.053 Uiso 0.2 1 calc R U P B 4
H95B H 0.3844 0.9175 0.4098 0.053 Uiso 0.2 1 calc R U P B 4
C99 C 0.4063(15) 1.1211(6) 0.4107(10) 0.080 Uiso 0.2 1 d D U P B 4
H99A H 0.3458 1.1380 0.4112 0.096 Uiso 0.2 1 calc R U P B 4
H99B H 0.4552 1.1374 0.4538 0.096 Uiso 0.2 1 calc R U P B 4
C98 C 0.4024(13) 1.0571(5) 0.4208(7) 0.080 Uiso 0.2 1 d D U P B 4
H98A H 0.4623 1.0443 0.4556 0.096 Uiso 0.2 1 calc R U P B 4
H98B H 0.3526 1.0481 0.4460 0.096 Uiso 0.2 1 calc R U P B 4
C100 C 0.4275(14) 1.1333(7) 0.3353(10) 0.080 Uiso 0.2 1 d D U P B 4
H10A H 0.3747 1.1531 0.3010 0.120 Uiso 0.2 1 calc R U P B 4
H10B H 0.4383 1.0980 0.3110 0.120 Uiso 0.2 1 calc R U P B 4
H10C H 0.4834 1.1568 0.3445 0.120 Uiso 0.2 1 calc R U P B 4

loop_
_atom_site_aniso_label
_atom_site_aniso_U_11
_atom_site_aniso_U_22
_atom_site_aniso_U_33
_atom_site_aniso_U_23
_atom_site_aniso_U_13
_atom_site_aniso_U_12
S50 0.0314(3) 0.0228(2) 0.0462(3) -0.0179(2) 0.0069(2) 0.00364(19)
S26 0.0366(3) 0.0288(3) 0.0377(3) 0.0164(2) 0.0105(2) 0.0073(2)
N39 0.0144(6) 0.0139(7) 0.0180(6) -0.0008(5) 0.0055(5) -0.0006(5)
N5 0.0165(7) 0.0119(6) 0.0199(7) 0.0016(5) 0.0086(5) 0.0015(5)
N1 0.0143(7) 0.0131(6) 0.0189(7) -0.0003(5) 0.0065(5) 0.0008(5)
N15 0.0180(7) 0.0179(7) 0.0217(7) 0.0012(5) 0.0072(6) -0.0024(5)
C40 0.0136(8) 0.0146(8) 0.0148(7) 0.0000(6) 0.0024(6) 0.0010(6)
C8 0.0148(8) 0.0143(7) 0.0148(7) -0.0011(6) 0.0052(6) 0.0008(6)
C57 0.0108(7) 0.0122(7) 0.0211(8) 0.0007(6) 0.0035(6) -0.0002(6)
C3 0.0180(8) 0.0150(8) 0.0146(7) -0.0007(6) 0.0062(6) 0.0002(6)
C6 0.0155(8) 0.0142(8) 0.0149(7) 0.0004(6) 0.0049(6) -0.0001(6)
C4 0.0157(8) 0.0141(8) 0.0156(7) 0.0004(6) 0.0061(6) 0.0013(6)
C38 0.0135(7) 0.0152(8) 0.0176(8) -0.0013(6) 0.0037(6) 0.0002(6)
C33 0.0140(8) 0.0160(8) 0.0151(7) -0.0011(6) 0.0033(6) 0.0002(6)
C58 0.0161(8) 0.0175(8) 0.0210(8) -0.0019(6) 0.0069(7) 0.0007(6)
C7 0.0162(8) 0.0135(7) 0.0146(7) -0.0008(6) 0.0051(6) 0.0006(6)
C63 0.0190(8) 0.0125(8) 0.0213(8) 0.0015(6) 0.0111(7) 0.0013(6)
C62 0.0173(8) 0.0174(8) 0.0197(8) -0.0025(6) 0.0045(6) 0.0013(6)
C2 0.0171(8) 0.0155(8) 0.0159(7) -0.0016(6) 0.0071(6) -0.0015(6)
C16 0.0196(8) 0.0169(8) 0.0161(7) -0.0022(6) 0.0083(6) -0.0008(6)
C45 0.0113(7) 0.0146(8) 0.0218(8) -0.0019(6) 0.0017(6) 0.0002(6)
C44 0.0130(8) 0.0165(8) 0.0274(9) 0.0006(7) 0.0031(7) -0.0015(6)
C21 0.0223(9) 0.0180(8) 0.0207(8) 0.0012(6) 0.0121(7) -0.0005(7)
C9 0.0167(8) 0.0190(8) 0.0207(8) -0.0012(6) 0.0073(7) 0.0001(6)
C37 0.0180(8) 0.0188(8) 0.0238(8) -0.0001(7) 0.0083(7) -0.0016(7)
C34 0.0209(9) 0.0151(8) 0.0244(8) 0.0015(7) 0.0078(7) 0.0019(6)
C25 0.0237(9) 0.0209(8) 0.0239(8) 0.0056(7) 0.0136(7) 0.0014(7)
C20 0.0256(9) 0.0204(8) 0.0240(8) 0.0014(7) 0.0127(7) -0.0036(7)
C35 0.0217(9) 0.0166(8) 0.0286(9) -0.0008(7) 0.0081(7) 0.0052(7)
C59 0.0203(9) 0.0157(8) 0.0290(9) -0.0035(7) 0.0066(7) 0.0016(6)
C36 0.0191(9) 0.0237(9) 0.0276(9) -0.0022(7) 0.0111(7) 0.0030(7)
C49 0.0136(8) 0.0173(8) 0.0262(9) -0.0063(7) 0.0022(7) 0.0003(6)
C32 0.0234(9) 0.0290(9) 0.0185(8) 0.0060(7) 0.0106(7) 0.0036(7)
C14 0.0183(8) 0.0198(8) 0.0245(8) 0.0011(7) 0.0068(7) 0.0000(7)
C68 0.0234(9) 0.0177(8) 0.0227(8) 0.0017(7) 0.0079(7) 0.0035(7)
C61 0.0234(9) 0.0240(9) 0.0206(8) 0.0037(7) 0.0064(7) -0.0009(7)
C56 0.0147(8) 0.0271(9) 0.0241(9) -0.0107(7) 0.0018(7) 0.0011(7)
C64 0.0189(8) 0.0201(8) 0.0227(8) 0.0030(7) 0.0080(7) 0.0018(7)
C24 0.0293(10) 0.0246(9) 0.0306(9) 0.0091(7) 0.0151(8) 0.0043(7)
C55 0.0218(9) 0.0314(10) 0.0216(9) -0.0082(7) 0.0062(7) 0.0015(7)
C60 0.0217(9) 0.0170(8) 0.0294(9) 0.0025(7) 0.0026(7) -0.0009(7)
C22 0.0319(10) 0.0205(9) 0.0346(10) 0.0017(7) 0.0149(8) -0.0064(8)
C31 0.0259(9) 0.0286(10) 0.0192(8) 0.0040(7) 0.0098(7) 0.0025(8)
C10 0.0186(9) 0.0185(9) 0.0381(10) 0.0011(7) 0.0096(8) 0.0011(7)
C65 0.0279(10) 0.0177(8) 0.0333(10) 0.0077(7) 0.0121(8) 0.0068(7)
C46 0.0218(9) 0.0174(9) 0.0395(10) 0.0031(7) 0.0088(8) -0.0022(7)
C23 0.0369(11) 0.0196(9) 0.0399(11) 0.0085(8) 0.0181(9) 0.0002(8)
C27 0.0311(10) 0.0329(10) 0.0253(9) 0.0084(8) 0.0127(8) 0.0064(8)
C42 0.0343(11) 0.0270(10) 0.0260(9) 0.0054(8) 0.0109(8) 0.0047(8)
C48 0.0177(8) 0.0181(8) 0.0378(10) -0.0101(7) 0.0020(8) 0.0019(7)
C67 0.0330(10) 0.0196(9) 0.0320(10) -0.0048(7) 0.0065(8) -0.0027(8)
C30 0.0274(10) 0.0389(11) 0.0226(9) 0.0004(8) 0.0073(8) -0.0028(8)
C43 0.0226(10) 0.0214(10) 0.0479(12) 0.0019(8) 0.0159(9) -0.0035(7)
C47 0.0229(9) 0.0141(9) 0.0498(12) -0.0021(8) 0.0057(8) -0.0012(7)
C66 0.0379(11) 0.0156(9) 0.0394(11) 0.0009(8) 0.0127(9) 0.0012(8)
C51 0.0217(9) 0.0321(10) 0.0325(10) -0.0153(8) 0.0039(8) 0.0029(8)
C13 0.0178(9) 0.0270(10) 0.0534(13) 0.0046(9) 0.0046(9) -0.0054(8)
C11 0.0202(9) 0.0246(10) 0.0573(13) 0.0064(9) 0.0088(9) 0.0040(8)
C28 0.0295(10) 0.0460(12) 0.0268(10) 0.0114(9) 0.0059(8) 0.0103(9)
C19 0.0217(10) 0.0355(12) 0.0480(13) 0.0105(10) 0.0110(9) -0.0049(8)
C29 0.0255(10) 0.0527(13) 0.0264(10) 0.0051(9) 0.0037(8) 0.0028(9)
C54 0.0344(11) 0.0444(12) 0.0251(10) -0.0046(9) 0.0112(8) 0.0013(9)
C18 0.0482(13) 0.0285(11) 0.0332(11) -0.0008(9) 0.0016(10) -0.0120(10)
B41 0.0193(9) 0.0139(9) 0.0254(10) 0.0036(7) 0.0095(8) 0.0006(7)
C69 0.029(2) 0.0168(14) 0.0376(17) 0.0060(11) 0.0080(18) -0.0028(16)
C52 0.0347(11) 0.0469(13) 0.0349(11) -0.0201(10) 0.0107(9) 0.0065(9)
C12 0.0151(10) 0.0333(11) 0.0737(16) 0.0086(10) 0.0047(10) -0.0003(8)
C53 0.0392(12) 0.0626(15) 0.0286(10) -0.0145(10) 0.0159(9) 0.0041(10)
B17 0.0254(10) 0.0180(9) 0.0279(10) 0.0010(8) 0.0064(8) -0.0078(8)
C85 0.039(3) 0.0140(15) 0.061(3) -0.0010(15) 0.0179(18) 0.0022(19)
C86 0.0351(19) 0.0181(15) 0.0412(16) -0.0020(11) 0.0105(16) 0.0015(16)
C87 0.0396(16) 0.0171(13) 0.0391(14) -0.0007(11) 0.0064(12) 0.0021(12)
C92 0.0528(18) 0.0256(13) 0.0512(17) -0.0159(12) 0.0112(14) -0.0157(12)
C70 0.0502(16) 0.0219(12) 0.0305(13) 0.0060(10) 0.0113(13) 0.0038(11)
C73 0.0397(19) 0.0392(18) 0.0336(18) 0.0048(15) 0.0108(15) 0.0066(14)
C91 0.057(2) 0.0192(13) 0.0515(19) -0.0018(11) 0.0151(14) 0.0016(12)
C71 0.0381(17) 0.0357(15) 0.0349(14) 0.0052(11) 0.0066(13) 0.0065(13)
C90 0.065(2) 0.0220(14) 0.0407(15) -0.0073(12) -0.0034(14) 0.0169(13)
C72 0.0399(15) 0.0399(15) 0.0351(13) 0.0081(11) 0.0125(11) 0.0097(12)
C89 0.0465(18) 0.0233(14) 0.075(2) -0.0127(14) 0.0213(17) 0.0019(13)
C88 0.0404(17) 0.0250(15) 0.079(2) -0.0151(14) 0.0062(16) 0.0037(12)
C74 0.0581(19) 0.0407(16) 0.0373(15) 0.0060(12) 0.0135(14) 0.0131(14)
C75 0.085(3) 0.0389(19) 0.046(2) 0.0040(16) 0.0170(19) 0.0122(16)
C83 0.064(7) 0.041(7) 0.051(7) 0.000(6) 0.015(6) 0.005(6)
C81 0.058(7) 0.017(5) 0.026(5) 0.009(4) -0.003(5) 0.012(4)
C76 0.160(5) 0.047(2) 0.063(3) 0.004(2) 0.039(3) 0.024(3)
C82 0.083(9) 0.029(6) 0.028(6) 0.014(5) 0.014(6) 0.011(6)
C79 0.050(4) 0.027(4) 0.047(4) 0.002(3) -0.008(4) 0.007(4)
C78 0.044(5) 0.044(5) 0.057(5) 0.004(4) 0.007(4) -0.003(4)
C84 0.104(11) 0.024(6) 0.050(7) -0.002(5) 0.022(7) -0.005(6)
C80 0.056(8) 0.043(7) 0.051(8) 0.015(6) -0.001(6) 0.010(6)
C77 0.036(7) 0.031(6) 0.039(6) 0.001(4) 0.008(5) -0.004(5)
C94 0.043(8) 0.018(6) 0.032(6) 0.002(4) 0.013(6) 0.015(6)
C96 0.032(6) 0.031(6) 0.045(6) 0.002(5) 0.002(5) 0.004(5)
C97 0.052(6) 0.048(7) 0.048(6) -0.003(5) 0.033(5) 0.020(5)
C93 0.043(13) 0.021(7) 0.042(7) 0.000(5) 0.024(8) 0.009(9)
C95 0.038(7) 0.037(7) 0.056(7) -0.006(5) 0.011(5) 0.006(5)

loop_
_atom_type_symbol
_atom_type_description
_atom_type_scat_dispersion_real
_atom_type_scat_dispersion_imag
_atom_type_scat_source
C C 0.0033 0.0016 'International Tables Vol C Tables 4.2.6.8 and 6.1.1.4'
H H 0.0000 0.0000 'International Tables Vol C Tables 4.2.6.8 and 6.1.1.4'
B B 0.0013 0.0007 'International Tables Vol C Tables 4.2.6.8 and 6.1.1.4'
N N 0.0061 0.0033 'International Tables Vol C Tables 4.2.6.8 and 6.1.1.4'
S S 0.1246 0.1234 'International Tables Vol C Tables 4.2.6.8 and 6.1.1.4'

loop_
_geom_angle_atom_site_label_1
_geom_angle_atom_site_label_2
_geom_angle_atom_site_label_3
_geom_angle
_geom_angle_site_symmetry_1
_geom_angle_site_symmetry_3
_geom_angle_publ_flag
C51 S50 C48 91.06(9) . . ?
C27 S26 C24 91.07(9) . . ?
C40 N39 C38 121.72(13) . . ?
C40 N39 B41 110.49(12) . . ?
C38 N39 B41 127.06(12) . . ?
C6 N5 C4 107.07(12) . . ?
C6 N5 C63 127.17(13) . . ?
C4 N5 C63 123.29(13) . . ?
C8 N1 C57 122.64(12) . . ?
C2 N1 C8 106.86(12) . . ?
C2 N1 C57 128.34(13) . . ?
C16 N15 C14 121.98(14) . . ?
C16 N15 B17 111.38(13) . . ?
C14 N15 B17 126.14(14) . . ?
N39 C40 C7 118.21(14) . . ?
N39 C40 C45 110.25(13) . . ?
C7 C40 C45 131.39(14) . . ?
N1 C8 C7 140.31(14) . . ?
C4 C8 N1 109.79(13) . . ?
C4 C8 C7 109.03(13) . . ?
C58 C57 N1 120.36(14) . . ?
C62 C57 N1 118.80(13) . . ?
C62 C57 C58 120.79(14) . . ?
C2 C3 C4 104.81(13) . . ?
C2 C3 C16 118.83(14) . . ?
C16 C3 C4 135.95(14) . . ?
N5 C6 C33 129.66(14) . . ?
N5 C6 C7 109.34(13) . . ?
C7 C6 C33 120.43(14) . . ?
N5 C4 C3 141.65(14) . . ?
C8 C4 N5 109.20(13) . . ?
C8 C4 C3 108.43(13) . . ?
N39 C38 C33 122.03(13) . . ?
N39 C38 C37 118.41(14) . . ?
C37 C38 C33 119.52(14) . . ?
C38 C33 C6 115.02(13) . . ?
C34 C33 C6 126.96(14) . . ?
C34 C33 C38 117.85(14) . . ?
C57 C58 C59 119.11(15) . . ?
C57 C58 H58 119.1(11) . . ?
C59 C58 H58 121.8(11) . . ?
C40 C7 C8 135.74(14) . . ?
C6 C7 C40 119.12(14) . . ?
C6 C7 C8 104.93(13) . . ?
C68 C63 N5 119.10(14) . . ?
C68 C63 C64 120.62(15) . . ?
C64 C63 N5 120.26(14) . . ?
C57 C62 C61 119.38(15) . . ?
C57 C62 H62 118.8(11) . . ?
C61 C62 H62 121.9(11) . . ?
N1 C2 C3 109.63(13) . . ?
N1 C2 C9 128.64(14) . . ?
C3 C2 C9 120.94(14) . . ?
N15 C16 C3 118.46(14) . . ?
N15 C16 C21 110.30(13) . . ?
C3 C16 C21 131.02(15) . . ?
C44 C45 C40 107.77(13) . . ?
C44 C45 C49 120.82(14) . . ?
C49 C45 C40 131.19(15) . . ?
C45 C44 B41 111.89(14) . . ?
C46 C44 C45 120.11(15) . . ?
C46 C44 B41 127.88(15) . . ?
C25 C21 C16 131.37(15) . . ?
C20 C21 C16 107.56(14) . . ?
C20 C21 C25 120.84(15) . . ?
C14 C9 C2 115.20(14) . . ?
C10 C9 C2 126.50(15) . . ?
C10 C9 C14 118.03(15) . . ?
C38 C37 H37 119.1(11) . . ?
C36 C37 C38 120.62(15) . . ?
C36 C37 H37 120.2(11) . . ?
C33 C34 H34 120.3(11) . . ?
C35 C34 C33 121.17(15) . . ?
C35 C34 H34 118.5(11) . . ?
C21 C25 C32 133.71(15) . . ?
C24 C25 C21 115.57(16) . . ?
C24 C25 C32 110.59(15) . . ?
C21 C20 B17 112.19(14) . . ?
C22 C20 C21 119.54(16) . . ?
C22 C20 B17 128.08(16) . . ?
C34 C35 C36 120.55(15) . . ?
C34 C35 H35 119.1(11) . . ?
C36 C35 H35 120.4(11) . . ?
C58 C59 C60 121.21(15) . . ?
C58 C59 H59 119.2(12) . . ?
C60 C59 H59 119.5(12) . . ?
C37 C36 C35 120.04(15) . . ?
C37 C36 H36 119.8(11) . . ?
C35 C36 H36 120.1(11) . . ?
C45 C49 C56 133.94(15) . . ?
C48 C49 C45 115.43(15) . . ?
C48 C49 C56 110.54(15) . . ?
C31 C32 C25 131.12(16) . . ?
C31 C32 C27 117.03(17) . . ?
C27 C32 C25 111.85(16) . . ?
N15 C14 C9 122.22(15) . . ?
N15 C14 C13 118.32(15) . . ?
C13 C14 C9 119.44(16) . . ?
C63 C68 C67 119.39(16) . . ?
C63 C68 H68 120.1(11) . . ?
C67 C68 H68 120.5(11) . . ?
C62 C61 C60 120.95(16) . . ?
C62 C61 H61 119.3(12) . . ?
C60 C61 H61 119.8(12) . . ?
C55 C56 C49 131.07(15) . . ?
C55 C56 C51 117.28(16) . . ?
C51 C56 C49 111.63(16) . . ?
C63 C64 H64 120.2(11) . . ?
C65 C64 C63 119.25(16) . . ?
C65 C64 H64 120.5(11) . . ?
C25 C24 S26 113.59(14) . . ?
C23 C24 S26 122.91(14) . . ?
C23 C24 C25 123.45(17) . . ?
C56 C55 H55 120.8(12) . . ?
C54 C55 C56 120.22(17) . . ?
C54 C55 H55 119.0(12) . . ?
C59 C60 C69 121.4(2) . . ?
C59 C60 C77 115.6(9) . . ?
C61 C60 C59 118.47(15) . . ?
C61 C60 C69 119.9(2) . . ?
C61 C60 C77 124.5(9) . . ?
C20 C22 H22 119.7(12) . . ?
C23 C22 C20 120.88(18) . . ?
C23 C22 H22 119.4(12) . . ?
C32 C31 H31 121.4(12) . . ?
C30 C31 C32 120.60(17) . . ?
C30 C31 H31 118.0(11) . . ?
C9 C10 H10 118.6(12) . . ?
C11 C10 C9 121.31(17) . . ?
C11 C10 H10 120.1(12) . . ?
C64 C65 C66 121.25(16) . . ?
C64 C65 H65 119.8(12) . . ?
C66 C65 H65 118.9(12) . . ?
C44 C46 H46 118.9(12) . . ?
C47 C46 C44 120.41(17) . . ?
C47 C46 H46 120.7(12) . . ?
C24 C23 H23 119.5(12) . . ?
C22 C23 C24 118.61(17) . . ?
C22 C23 H23 121.7(12) . . ?
C32 C27 S26 112.81(14) . . ?
C28 C27 S26 124.86(15) . . ?
C28 C27 C32 122.31(18) . . ?
B41 C42 H42A 114.0(12) . . ?
B41 C42 H42B 112.9(14) . . ?
B41 C42 H42C 108.9(12) . . ?
H42A C42 H42B 105.0(18) . . ?
H42A C42 H42C 108.1(17) . . ?
H42B C42 H42C 107.6(18) . . ?
C49 C48 S50 113.63(14) . . ?
C47 C48 S50 122.52(13) . . ?
C47 C48 C49 123.83(16) . . ?
C68 C67 H67 118.4(13) . . ?
C66 C67 C68 121.24(18) . . ?
C66 C67 H67 120.3(12) . . ?
C31 C30 C29 120.60(19) . . ?
C31 C30 H30 118.9(12) . . ?
C29 C30 H30 120.5(12) . . ?
B41 C43 H43A 114.5(13) . . ?
B41 C43 H43B 108.7(14) . . ?
B41 C43 H43C 113.9(13) . . ?
H43A C43 H43B 105.6(19) . . ?
H43A C43 H43C 109.1(18) . . ?
H43B C43 H43C 104.2(18) . . ?
C46 C47 C48 118.58(16) . . ?
C46 C47 H47 121.4(12) . . ?
C48 C47 H47 120.0(12) . . ?
C65 C66 C85 121.8(3) . . ?
C65 C66 C93 114.1(8) . . ?
C67 C66 C65 118.22(16) . . ?
C67 C66 C85 119.8(3) . . ?
C67 C66 C93 125.2(8) . . ?
C56 C51 S50 112.91(14) . . ?
C52 C51 S50 124.70(15) . . ?
C52 C51 C56 122.39(19) . . ?
C14 C13 H13 119.2(13) . . ?
C12 C13 C14 120.54(18) . . ?
C12 C13 H13 120.3(13) . . ?
C10 C11 C12 119.96(18) . . ?
C10 C11 H11 120.5(13) . . ?
C12 C11 H11 119.5(13) . . ?
C27 C28 H28 121.4(14) . . ?
C29 C28 C27 118.72(18) . . ?
C29 C28 H28 119.8(14) . . ?
B17 C19 H19A 106.6(15) . . ?
B17 C19 H19B 114.2(14) . . ?
B17 C19 H19C 114.1(17) . . ?
H19A C19 H19B 107(2) . . ?
H19A C19 H19C 106(2) . . ?
H19B C19 H19C 109(2) . . ?
C30 C29 H29 119.8(13) . . ?
C28 C29 C30 120.47(19) . . ?
C28 C29 H29 119.7(13) . . ?
C55 C54 C53 120.7(2) . . ?
C55 C54 H54 118.7(12) . . ?
C53 C54 H54 120.6(12) . . ?
B17 C18 H18A 115.5(15) . . ?
B17 C18 H18B 112.7(14) . . ?
B17 C18 H18C 107.7(14) . . ?
H18A C18 H18B 108(2) . . ?
H18A C18 H18C 106(2) . . ?
H18B C18 H18C 106(2) . . ?
C44 B41 N39 96.01(12) . . ?
C44 B41 C42 113.15(14) . . ?
C44 B41 C43 111.18(14) . . ?
C42 B41 N39 105.32(13) . . ?
C42 B41 C43 114.26(15) . . ?
C43 B41 N39 115.48(14) . . ?
C60 C69 H69A 109.0 . . ?
C60 C69 H69B 109.0 . . ?
C60 C69 C70 113.1(3) . . ?
H69A C69 H69B 107.8 . . ?
C70 C69 H69A 109.0 . . ?
C70 C69 H69B 109.0 . . ?
C51 C52 H52 118.7(13) . . ?
C53 C52 C51 118.64(18) . . ?
C53 C52 H52 122.7(13) . . ?
C13 C12 C11 120.72(18) . . ?
C13 C12 H12 117.4(14) . . ?
C11 C12 H12 121.9(14) . . ?
C54 C53 H53 119.1(16) . . ?
C52 C53 C54 120.60(19) . . ?
C52 C53 H53 120.3(16) . . ?
C20 B17 N15 95.74(13) . . ?
C20 B17 C19 110.60(15) . . ?
C20 B17 C18 113.38(16) . . ?
C19 B17 N15 112.95(15) . . ?
C18 B17 N15 108.75(14) . . ?
C18 B17 C19 114.05(17) . . ?
C66 C85 H85A 109.0 . . ?
C66 C85 H85B 109.0 . . ?
H85A C85 H85B 107.8 . . ?
C86 C85 C66 113.1(3) . . ?
C86 C85 H85A 109.0 . . ?
C86 C85 H85B 109.0 . . ?
C85 C86 H86A 108.5 . . ?
C85 C86 H86B 108.5 . . ?
C85 C86 C87 114.9(3) . . ?
H86A C86 H86B 107.5 . . ?
C87 C86 H86A 108.5 . . ?
C87 C86 H86B 108.5 . . ?
C86 C87 H87A 108.9 . . ?
C86 C87 H87B 108.9 . . ?
H87A C87 H87B 107.7 . . ?
C88 C87 C86 113.3(3) . . ?
C88 C87 H87A 108.9 . . ?
C88 C87 H87B 108.9 . . ?
H92A C92 H92B 109.5 . . ?
H92A C92 H92C 109.5 . . ?
H92B C92 H92C 109.5 . . ?
C91 C92 H92A 109.5 . . ?
C91 C92 H92B 109.5 . . ?
C91 C92 H92C 109.5 . . ?
C69 C70 H70A 108.6 . . ?
C69 C70 H70B 108.6 . . ?
H70A C70 H70B 107.6 . . ?
C71 C70 C69 114.6(3) . . ?
C71 C70 H70A 108.6 . . ?
C71 C70 H70B 108.6 . . ?
H73A C73 H73B 107.6 . . ?
C72 C73 H73A 108.7 . . ?
C72 C73 H73B 108.7 . . ?
C72 C73 C74 114.1(3) . . ?
C74 C73 H73A 108.7 . . ?
C74 C73 H73B 108.7 . . ?
C92 C91 H91A 108.7 . . ?
C92 C91 H91B 108.7 . . ?
H91A C91 H91B 107.6 . . ?
C90 C91 C92 114.3(2) . . ?
C90 C91 H91A 108.7 . . ?
C90 C91 H91B 108.7 . . ?
C70 C71 H71A 108.3 . . ?
C70 C71 H71B 108.3 . . ?
C70 C71 C72 116.0(3) . . ?
H71A C71 H71B 107.4 . . ?
C72 C71 H71A 108.3 . . ?
C72 C71 H71B 108.3 . . ?
C91 C90 H90A 109.5 . . ?
C91 C90 H90B 109.5 . . ?
C91 C90 C89 110.7(2) . . ?
H90A C90 H90B 108.1 . . ?
C89 C90 H90A 109.5 . . ?
C89 C90 H90B 109.5 . . ?
C73 C72 C71 115.4(2) . . ?
C73 C72 H72A 108.4 . . ?
C73 C72 H72B 108.4 . . ?
C71 C72 H72A 108.4 . . ?
C71 C72 H72B 108.4 . . ?
H72A C72 H72B 107.5 . . ?
C90 C89 H89A 107.9 . . ?
C90 C89 H89B 107.9 . . ?
H89A C89 H89B 107.2 . . ?
C88 C89 C90 117.5(3) . . ?
C88 C89 H89A 107.9 . . ?
C88 C89 H89B 107.9 . . ?
C87 C88 H88A 108.2 . . ?
C87 C88 H88B 108.2 . . ?
C89 C88 C87 116.5(3) . . ?
C89 C88 H88A 108.2 . . ?
C89 C88 H88B 108.2 . . ?
H88A C88 H88B 107.3 . . ?
C73 C74 H74A 108.6 . . ?
C73 C74 H74B 108.6 . . ?
H74A C74 H74B 107.6 . . ?
C75 C74 C73 114.6(3) . . ?
C75 C74 H74A 108.6 . . ?
C75 C74 H74B 108.6 . . ?
C74 C75 H75A 108.8 . . ?
C74 C75 H75B 108.8 . . ?
C74 C75 C76 114.0(4) . . ?
H75A C75 H75B 107.6 . . ?
C76 C75 H75A 108.8 . . ?
C76 C75 H75B 108.8 . . ?
H83A C83 H83B 107.5 . . ?
C82 C83 H83A 108.5 . . ?
C82 C83 H83B 108.5 . . ?
C84 C83 H83A 108.5 . . ?
C84 C83 H83B 108.5 . . ?
C84 C83 C82 115.2(13) . . ?
H81A C81 H81B 107.8 . . ?
C82 C81 H81A 109.1 . . ?
C82 C81 H81B 109.1 . . ?
C80 C81 H81A 109.1 . . ?
C80 C81 H81B 109.1 . . ?
C80 C81 C82 112.6(10) . . ?
C75 C76 H76A 109.5 . . ?
C75 C76 H76B 109.5 . . ?
C75 C76 H76C 109.5 . . ?
H76A C76 H76B 109.5 . . ?
H76A C76 H76C 109.5 . . ?
H76B C76 H76C 109.5 . . ?
C83 C82 C81 111.3(11) . . ?
C83 C82 H82A 109.4 . . ?
C83 C82 H82B 109.4 . . ?
C81 C82 H82A 109.4 . . ?
C81 C82 H82B 109.4 . . ?
H82A C82 H82B 108.0 . . ?
H79A C79 H79B 107.8 . . ?
C78 C79 H79A 109.1 . . ?
C78 C79 H79B 109.1 . . ?
C80 C79 H79A 109.1 . . ?
C80 C79 H79B 109.1 . . ?
C80 C79 C78 112.5(11) . . ?
C79 C78 H78A 108.2 . . ?
C79 C78 H78B 108.2 . . ?
H78A C78 H78B 107.3 . . ?
C77 C78 C79 116.4(14) . . ?
C77 C78 H78A 108.2 . . ?
C77 C78 H78B 108.2 . . ?
C83 C84 H84A 109.5 . . ?
C83 C84 H84B 109.5 . . ?
C83 C84 H84C 109.5 . . ?
H84A C84 H84B 109.5 . . ?
H84A C84 H84C 109.5 . . ?
H84B C84 H84C 109.5 . . ?
C81 C80 H80A 109.2 . . ?
C81 C80 H80B 109.2 . . ?
C79 C80 C81 112.2(12) . . ?
C79 C80 H80A 109.2 . . ?
C79 C80 H80B 109.2 . . ?
H80A C80 H80B 107.9 . . ?
C60 C77 H77A 106.4 . . ?
C60 C77 H77B 106.4 . . ?
C78 C77 C60 123.6(14) . . ?
C78 C77 H77A 106.4 . . ?
C78 C77 H77B 106.4 . . ?
H77A C77 H77B 106.5 . . ?
H94A C94 H94B 108.0 . . ?
C93 C94 H94A 109.4 . . ?
C93 C94 H94B 109.4 . . ?
C95 C94 H94A 109.4 . . ?
C95 C94 H94B 109.4 . . ?
C95 C94 C93 111.2(13) . . ?
H96A C96 H96B 107.1 . . ?
C97 C96 H96A 107.7 . . ?
C97 C96 H96B 107.7 . . ?
C95 C96 H96A 107.7 . . ?
C95 C96 H96B 107.7 . . ?
C95 C96 C97 118.3(11) . . ?
C96 C97 H97A 102.6 . . ?
C96 C97 H97B 102.6 . . ?
H97A C97 H97B 105.0 . . ?
C98 C97 C96 138.0(12) . . ?
C98 C97 H97A 102.6 . . ?
C98 C97 H97B 102.6 . . ?
C66 C93 H93A 107.8 . . ?
C66 C93 H93B 107.8 . . ?
C94 C93 C66 118.2(14) . . ?
C94 C93 H93A 107.8 . . ?
C94 C93 H93B 107.8 . . ?
H93A C93 H93B 107.1 . . ?
C94 C95 H95A 108.2 . . ?
C94 C95 H95B 108.2 . . ?
C96 C95 C94 116.4(11) . . ?
C96 C95 H95A 108.2 . . ?
C96 C95 H95B 108.2 . . ?
H95A C95 H95B 107.3 . . ?
H99A C99 H99B 108.3 . . ?
C98 C99 H99A 109.9 . . ?
C98 C99 H99B 109.9 . . ?
C100 C99 H99A 109.9 . . ?
C100 C99 H99B 109.9 . . ?
C100 C99 C98 108.8(8) . . ?
C97 C98 C99 113.3(10) . . ?
C97 C98 H98A 108.9 . . ?
C97 C98 H98B 108.9 . . ?
C99 C98 H98A 108.9 . . ?
C99 C98 H98B 108.9 . . ?
H98A C98 H98B 107.7 . . ?
C99 C100 H10A 109.5 . . ?
C99 C100 H10B 109.5 . . ?
C99 C100 H10C 109.5 . . ?
H10A C100 H10B 109.5 . . ?
H10A C100 H10C 109.5 . . ?
H10B C100 H10C 109.5 . . ?

loop_
_geom_bond_atom_site_label_1
_geom_bond_atom_site_label_2
_geom_bond_distance
_geom_bond_site_symmetry_2
_geom_bond_publ_flag
S50 C48 1.7379(18) . ?
S50 C51 1.736(2) . ?
S26 C24 1.7409(19) . ?
S26 C27 1.738(2) . ?
N39 C40 1.343(2) . ?
N39 C38 1.383(2) . ?
N39 B41 1.640(2) . ?
N5 C6 1.389(2) . ?
N5 C4 1.399(2) . ?
N5 C63 1.442(2) . ?
N1 C8 1.3930(19) . ?
N1 C57 1.4400(19) . ?
N1 C2 1.383(2) . ?
N15 C16 1.343(2) . ?
N15 C14 1.380(2) . ?
N15 B17 1.639(2) . ?
C40 C7 1.420(2) . ?
C40 C45 1.471(2) . ?
C8 C4 1.366(2) . ?
C8 C7 1.426(2) . ?
C57 C58 1.386(2) . ?
C57 C62 1.385(2) . ?
C3 C4 1.428(2) . ?
C3 C2 1.420(2) . ?
C3 C16 1.421(2) . ?
C6 C33 1.435(2) . ?
C6 C7 1.419(2) . ?
C38 C33 1.424(2) . ?
C38 C37 1.410(2) . ?
C33 C34 1.412(2) . ?
C58 C59 1.387(2) . ?
C58 H58 0.961(19) . ?
C63 C68 1.379(2) . ?
C63 C64 1.391(2) . ?
C62 C61 1.389(2) . ?
C62 H62 0.95(2) . ?
C2 C9 1.430(2) . ?
C16 C21 1.474(2) . ?
C45 C44 1.405(2) . ?
C45 C49 1.421(2) . ?
C44 C46 1.398(2) . ?
C44 B41 1.590(2) . ?
C21 C25 1.424(2) . ?
C21 C20 1.403(2) . ?
C9 C14 1.420(2) . ?
C9 C10 1.413(2) . ?
C37 C36 1.371(2) . ?
C37 H37 0.946(19) . ?
C34 C35 1.371(2) . ?
C34 H34 0.943(19) . ?
C25 C32 1.458(2) . ?
C25 C24 1.413(2) . ?
C20 C22 1.402(2) . ?
C20 B17 1.594(3) . ?
C35 C36 1.397(2) . ?
C35 H35 0.99(2) . ?
C59 C60 1.393(2) . ?
C59 H59 0.99(2) . ?
C36 H36 1.00(2) . ?
C49 C56 1.460(2) . ?
C49 C48 1.410(2) . ?
C32 C31 1.404(3) . ?
C32 C27 1.416(2) . ?
C14 C13 1.408(2) . ?
C68 C67 1.391(2) . ?
C68 H68 0.938(19) . ?
C61 C60 1.391(2) . ?
C61 H61 0.97(2) . ?
C56 C55 1.403(3) . ?
C56 C51 1.413(2) . ?
C64 C65 1.385(2) . ?
C64 H64 0.973(19) . ?
C24 C23 1.398(3) . ?
C55 C54 1.381(3) . ?
C55 H55 0.94(2) . ?
C60 C69 1.518(5) . ?
C60 C77 1.52(2) . ?
C22 C23 1.372(3) . ?
C22 H22 0.99(2) . ?
C31 C30 1.382(3) . ?
C31 H31 0.934(19) . ?
C10 C11 1.369(3) . ?
C10 H10 0.97(2) . ?
C65 C66 1.395(3) . ?
C65 H65 1.00(2) . ?
C46 C47 1.378(3) . ?
C46 H46 0.99(2) . ?
C23 H23 1.01(2) . ?
C27 C28 1.395(3) . ?
C42 B41 1.616(3) . ?
C42 H42A 1.01(2) . ?
C42 H42B 0.96(2) . ?
C42 H42C 1.00(2) . ?
C48 C47 1.396(3) . ?
C67 C66 1.389(3) . ?
C67 H67 0.96(2) . ?
C30 C29 1.402(3) . ?
C30 H30 1.01(2) . ?
C43 B41 1.619(3) . ?
C43 H43A 0.97(2) . ?
C43 H43B 0.97(3) . ?
C43 H43C 1.01(2) . ?
C47 H47 0.97(2) . ?
C66 C85 1.511(6) . ?
C66 C93 1.59(2) . ?
C51 C52 1.390(3) . ?
C13 C12 1.364(3) . ?
C13 H13 0.97(2) . ?
C11 C12 1.395(3) . ?
C11 H11 0.99(2) . ?
C28 C29 1.372(3) . ?
C28 H28 0.98(2) . ?
C19 B17 1.627(3) . ?
C19 H19A 0.98(3) . ?
C19 H19B 0.99(3) . ?
C19 H19C 0.98(3) . ?
C29 H29 0.98(2) . ?
C54 C53 1.403(3) . ?
C54 H54 0.95(2) . ?
C18 B17 1.619(3) . ?
C18 H18A 1.00(3) . ?
C18 H18B 1.00(3) . ?
C18 H18C 0.99(3) . ?
C69 H69A 0.9900 . ?
C69 H69B 0.9900 . ?
C69 C70 1.525(5) . ?
C52 C53 1.368(3) . ?
C52 H52 1.01(2) . ?
C12 H12 0.96(2) . ?
C53 H53 0.97(3) . ?
C85 H85A 0.9900 . ?
C85 H85B 0.9900 . ?
C85 C86 1.507(5) . ?
C86 H86A 0.9900 . ?
C86 H86B 0.9900 . ?
C86 C87 1.521(4) . ?
C87 H87A 0.9900 . ?
C87 H87B 0.9900 . ?
C87 C88 1.507(4) . ?
C92 H92A 0.9800 . ?
C92 H92B 0.9800 . ?
C92 H92C 0.9800 . ?
C92 C91 1.529(4) . ?
C70 H70A 0.9900 . ?
C70 H70B 0.9900 . ?
C70 C71 1.505(4) . ?
C73 H73A 0.9900 . ?
C73 H73B 0.9900 . ?
C73 C72 1.513(4) . ?
C73 C74 1.518(4) . ?
C91 H91A 0.9900 . ?
C91 H91B 0.9900 . ?
C91 C90 1.524(4) . ?
C71 H71A 0.9900 . ?
C71 H71B 0.9900 . ?
C71 C72 1.525(4) . ?
C90 H90A 0.9900 . ?
C90 H90B 0.9900 . ?
C90 C89 1.564(5) . ?
C72 H72A 0.9900 . ?
C72 H72B 0.9900 . ?
C89 H89A 0.9900 . ?
C89 H89B 0.9900 . ?
C89 C88 1.505(4) . ?
C88 H88A 0.9900 . ?
C88 H88B 0.9900 . ?
C74 H74A 0.9900 . ?
C74 H74B 0.9900 . ?
C74 C75 1.508(5) . ?
C75 H75A 0.9900 . ?
C75 H75B 0.9900 . ?
C75 C76 1.518(5) . ?
C83 H83A 0.9900 . ?
C83 H83B 0.9900 . ?
C83 C82 1.515(19) . ?
C83 C84 1.484(19) . ?
C81 H81A 0.9900 . ?
C81 H81B 0.9900 . ?
C81 C82 1.555(16) . ?
C81 C80 1.525(18) . ?
C76 H76A 0.9800 . ?
C76 H76B 0.9800 . ?
C76 H76C 0.9800 . ?
C82 H82A 0.9900 . ?
C82 H82B 0.9900 . ?
C79 H79A 0.9900 . ?
C79 H79B 0.9900 . ?
C79 C78 1.542(17) . ?
C79 C80 1.52(2) . ?
C78 H78A 0.9900 . ?
C78 H78B 0.9900 . ?
C78 C77 1.40(2) . ?
C84 H84A 0.9800 . ?
C84 H84B 0.9800 . ?
C84 H84C 0.9800 . ?
C80 H80A 0.9900 . ?
C80 H80B 0.9900 . ?
C77 H77A 0.9900 . ?
C77 H77B 0.9900 . ?
C94 H94A 0.9900 . ?
C94 H94B 0.9900 . ?
C94 C93 1.552(19) . ?
C94 C95 1.506(16) . ?
C96 H96A 0.9900 . ?
C96 H96B 0.9900 . ?
C96 C97 1.538(16) . ?
C96 C95 1.481(16) . ?
C97 H97A 0.9900 . ?
C97 H97B 0.9900 . ?
C97 C98 1.481(9) . ?
C93 H93A 0.9900 . ?
C93 H93B 0.9900 . ?
C95 H95A 0.9900 . ?
C95 H95B 0.9900 . ?
C99 H99A 0.9900 . ?
C99 H99B 0.9900 . ?
C99 C98 1.539(10) . ?
C99 C100 1.500(5) . ?
C98 H98A 0.9900 . ?
C98 H98B 0.9900 . ?
C100 H10A 0.9800 . ?
C100 H10B 0.9800 . ?
C100 H10C 0.9800 . ?

loop_
_geom_torsion_atom_site_label_1
_geom_torsion_atom_site_label_2
_geom_torsion_atom_site_label_3
_geom_torsion_atom_site_label_4
_geom_torsion
_geom_torsion_site_symmetry_1
_geom_torsion_site_symmetry_2
_geom_torsion_site_symmetry_3
_geom_torsion_site_symmetry_4
_geom_torsion_publ_flag
S50 C48 C47 C46 -174.98(14) . . . . ?
S50 C51 C52 C53 177.94(16) . . . . ?
S26 C24 C23 C22 -171.95(14) . . . . ?
S26 C27 C28 C29 -179.22(15) . . . . ?
N39 C40 C7 C8 153.26(17) . . . . ?
N39 C40 C7 C6 -20.7(2) . . . . ?
N39 C40 C45 C44 -18.31(18) . . . . ?
N39 C40 C45 C49 156.19(16) . . . . ?
N39 C38 C33 C6 -12.2(2) . . . . ?
N39 C38 C33 C34 172.11(14) . . . . ?
N39 C38 C37 C36 -173.35(15) . . . . ?
N5 C6 C33 C38 -164.63(15) . . . . ?
N5 C6 C33 C34 10.6(3) . . . . ?
N5 C6 C7 C40 -177.66(13) . . . . ?
N5 C6 C7 C8 6.72(17) . . . . ?
N5 C63 C68 C67 178.13(15) . . . . ?
N5 C63 C64 C65 -179.15(14) . . . . ?
N1 C8 C4 N5 -168.98(12) . . . . ?
N1 C8 C4 C3 3.48(17) . . . . ?
N1 C8 C7 C40 -12.7(3) . . . . ?
N1 C8 C7 C6 161.86(18) . . . . ?
N1 C57 C58 C59 -177.00(14) . . . . ?
N1 C57 C62 C61 175.42(14) . . . . ?
N1 C2 C9 C14 -166.28(15) . . . . ?
N1 C2 C9 C10 7.6(3) . . . . ?
N15 C16 C21 C25 156.62(16) . . . . ?
N15 C16 C21 C20 -17.69(18) . . . . ?
N15 C14 C13 C12 -178.2(2) . . . . ?
C40 N39 C38 C33 2.0(2) . . . . ?
C40 N39 C38 C37 179.54(14) . . . . ?
C40 N39 B41 C44 -13.28(16) . . . . ?
C40 N39 B41 C42 102.74(15) . . . . ?
C40 N39 B41 C43 -130.20(15) . . . . ?
C40 C45 C44 C46 -174.98(15) . . . . ?
C40 C45 C44 B41 8.74(18) . . . . ?
C40 C45 C49 C56 -7.2(3) . . . . ?
C40 C45 C49 C48 176.47(16) . . . . ?
C8 N1 C57 C58 122.78(16) . . . . ?
C8 N1 C57 C62 -54.7(2) . . . . ?
C8 N1 C2 C3 -5.05(16) . . . . ?
C8 N1 C2 C9 164.72(15) . . . . ?
C57 N1 C8 C4 165.49(13) . . . . ?
C57 N1 C8 C7 -2.0(3) . . . . ?
C57 N1 C2 C3 -168.43(14) . . . . ?
C57 N1 C2 C9 1.3(3) . . . . ?
C57 C58 C59 C60 2.2(2) . . . . ?
C57 C62 C61 C60 1.0(3) . . . . ?
C3 C2 C9 C14 2.5(2) . . . . ?
C3 C2 C9 C10 176.37(16) . . . . ?
C3 C16 C21 C25 -28.9(3) . . . . ?
C3 C16 C21 C20 156.82(16) . . . . ?
C6 N5 C4 C8 1.67(17) . . . . ?
C6 N5 C4 C3 -166.76(19) . . . . ?
C6 N5 C63 C68 103.73(19) . . . . ?
C6 N5 C63 C64 -77.6(2) . . . . ?
C6 C33 C34 C35 -172.60(16) . . . . ?
C4 N5 C6 C33 165.91(15) . . . . ?
C4 N5 C6 C7 -5.32(17) . . . . ?
C4 N5 C63 C68 -56.1(2) . . . . ?
C4 N5 C63 C64 122.58(16) . . . . ?
C4 C8 C7 C40 179.83(17) . . . . ?
C4 C8 C7 C6 -5.66(17) . . . . ?
C4 C3 C2 N1 7.00(16) . . . . ?
C4 C3 C2 C9 -163.69(14) . . . . ?
C4 C3 C16 N15 153.29(17) . . . . ?
C4 C3 C16 C21 -20.9(3) . . . . ?
C38 N39 C40 C7 14.8(2) . . . . ?
C38 N39 C40 C45 -169.19(13) . . . . ?
C38 N39 B41 C44 176.48(14) . . . . ?
C38 N39 B41 C42 -67.50(19) . . . . ?
C38 N39 B41 C43 59.6(2) . . . . ?
C38 C33 C34 C35 2.5(2) . . . . ?
C38 C37 C36 C35 -0.1(3) . . . . ?
C33 C6 C7 C40 10.2(2) . . . . ?
C33 C6 C7 C8 -165.46(14) . . . . ?
C33 C38 C37 C36 4.3(2) . . . . ?
C33 C34 C35 C36 1.6(3) . . . . ?
C58 C57 C62 C61 -2.1(2) . . . . ?
C58 C59 C60 C61 -3.2(3) . . . . ?
C58 C59 C60 C69 171.8(2) . . . . ?
C58 C59 C60 C77 -170.4(7) . . . . ?
C7 C40 C45 C44 157.00(16) . . . . ?
C7 C40 C45 C49 -28.5(3) . . . . ?
C7 C8 C4 N5 2.58(17) . . . . ?
C7 C8 C4 C3 175.04(12) . . . . ?
C7 C6 C33 C38 5.8(2) . . . . ?
C7 C6 C33 C34 -178.96(15) . . . . ?
C63 N5 C6 C33 3.5(3) . . . . ?
C63 N5 C6 C7 -167.74(14) . . . . ?
C63 N5 C4 C8 164.94(14) . . . . ?
C63 N5 C4 C3 -3.5(3) . . . . ?
C63 C68 C67 C66 0.5(3) . . . . ?
C63 C64 C65 C66 1.6(3) . . . . ?
C62 C57 C58 C59 0.4(2) . . . . ?
C62 C61 C60 C59 1.6(3) . . . . ?
C62 C61 C60 C69 -173.5(2) . . . . ?
C62 C61 C60 C77 167.5(7) . . . . ?
C2 N1 C8 C4 0.94(17) . . . . ?
C2 N1 C8 C7 -166.52(19) . . . . ?
C2 N1 C57 C58 -76.2(2) . . . . ?
C2 N1 C57 C62 106.32(18) . . . . ?
C2 C3 C4 N5 162.15(19) . . . . ?
C2 C3 C4 C8 -6.33(17) . . . . ?
C2 C3 C16 N15 -18.0(2) . . . . ?
C2 C3 C16 C21 167.87(15) . . . . ?
C2 C9 C14 N15 -7.7(2) . . . . ?
C2 C9 C14 C13 173.61(16) . . . . ?
C2 C9 C10 C11 -173.32(18) . . . . ?
C16 N15 C14 C9 -0.2(2) . . . . ?
C16 N15 C14 C13 178.49(16) . . . . ?
C16 N15 B17 C20 -8.38(16) . . . . ?
C16 N15 B17 C19 -123.63(16) . . . . ?
C16 N15 B17 C18 108.70(17) . . . . ?
C16 C3 C4 N5 -9.9(3) . . . . ?
C16 C3 C4 C8 -178.42(17) . . . . ?
C16 C3 C2 N1 -179.27(13) . . . . ?
C16 C3 C2 C9 10.0(2) . . . . ?
C16 C21 C25 C32 -8.5(3) . . . . ?
C16 C21 C25 C24 176.27(16) . . . . ?
C16 C21 C20 C22 -172.82(15) . . . . ?
C16 C21 C20 B17 11.75(18) . . . . ?
C45 C40 C7 C8 -21.7(3) . . . . ?
C45 C40 C7 C6 164.32(15) . . . . ?
C45 C44 C46 C47 -2.9(3) . . . . ?
C45 C44 B41 N39 1.96(16) . . . . ?
C45 C44 B41 C42 -107.55(16) . . . . ?
C45 C44 B41 C43 122.28(16) . . . . ?
C45 C49 C56 C55 -3.3(3) . . . . ?
C45 C49 C56 C51 178.42(17) . . . . ?
C45 C49 C48 S50 -178.39(12) . . . . ?
C45 C49 C48 C47 3.1(2) . . . . ?
C44 C45 C49 C56 166.68(17) . . . . ?
C44 C45 C49 C48 -9.6(2) . . . . ?
C44 C46 C47 C48 -3.5(3) . . . . ?
C21 C25 C32 C31 0.4(3) . . . . ?
C21 C25 C32 C27 -178.84(17) . . . . ?
C21 C25 C24 S26 178.85(12) . . . . ?
C21 C25 C24 C23 1.3(2) . . . . ?
C21 C20 C22 C23 -5.1(3) . . . . ?
C21 C20 B17 N15 -2.66(17) . . . . ?
C21 C20 B17 C19 114.49(17) . . . . ?
C21 C20 B17 C18 -115.95(17) . . . . ?
C9 C14 C13 C12 0.6(3) . . . . ?
C9 C10 C11 C12 0.2(3) . . . . ?
C37 C38 C33 C6 170.28(14) . . . . ?
C37 C38 C33 C34 -5.4(2) . . . . ?
C34 C35 C36 C37 -2.9(3) . . . . ?
C25 C21 C20 C22 12.1(2) . . . . ?
C25 C21 C20 B17 -163.28(15) . . . . ?
C25 C32 C31 C30 175.24(17) . . . . ?
C25 C32 C27 S26 2.92(18) . . . . ?
C25 C32 C27 C28 -175.64(16) . . . . ?
C25 C24 C23 C22 5.3(3) . . . . ?
C20 C21 C25 C32 165.19(17) . . . . ?
C20 C21 C25 C24 -10.0(2) . . . . ?
C20 C22 C23 C24 -3.4(3) . . . . ?
C59 C60 C69 C70 110.3(3) . . . . ?
C59 C60 C77 C78 73(2) . . . . ?
C49 C45 C44 C46 9.8(2) . . . . ?
C49 C45 C44 B41 -166.44(14) . . . . ?
C49 C56 C55 C54 177.23(17) . . . . ?
C49 C56 C51 S50 3.72(19) . . . . ?
C49 C56 C51 C52 -176.50(17) . . . . ?
C49 C48 C47 C46 3.4(3) . . . . ?
C32 C25 C24 S26 2.53(18) . . . . ?
C32 C25 C24 C23 -174.97(16) . . . . ?
C32 C31 C30 C29 2.1(3) . . . . ?
C32 C27 C28 C29 -0.8(3) . . . . ?
C14 N15 C16 C3 13.3(2) . . . . ?
C14 N15 C16 C21 -171.38(14) . . . . ?
C14 N15 B17 C20 179.63(14) . . . . ?
C14 N15 B17 C19 64.4(2) . . . . ?
C14 N15 B17 C18 -63.3(2) . . . . ?
C14 C9 C10 C11 0.4(3) . . . . ?
C14 C13 C12 C11 0.1(4) . . . . ?
C68 C63 C64 C65 -0.5(2) . . . . ?
C68 C67 C66 C65 0.5(3) . . . . ?
C68 C67 C66 C85 -175.2(2) . . . . ?
C68 C67 C66 C93 161.8(8) . . . . ?
C61 C60 C69 C70 -74.8(4) . . . . ?
C61 C60 C77 C78 -94(2) . . . . ?
C56 C49 C48 S50 4.45(18) . . . . ?
C56 C49 C48 C47 -174.04(16) . . . . ?
C56 C55 C54 C53 1.2(3) . . . . ?
C56 C51 C52 C53 -1.8(3) . . . . ?
C64 C63 C68 C67 -0.5(2) . . . . ?
C64 C65 C66 C67 -1.6(3) . . . . ?
C64 C65 C66 C85 174.1(2) . . . . ?
C64 C65 C66 C93 -164.9(7) . . . . ?
C24 S26 C27 C32 -1.26(14) . . . . ?
C24 S26 C27 C28 177.26(17) . . . . ?
C24 C25 C32 C31 175.80(17) . . . . ?
C24 C25 C32 C27 -3.4(2) . . . . ?
C55 C56 C51 S50 -174.86(13) . . . . ?
C55 C56 C51 C52 4.9(3) . . . . ?
C55 C54 C53 C52 2.1(3) . . . . ?
C60 C69 C70 C71 -66.6(4) . . . . ?
C22 C20 B17 N15 -177.60(16) . . . . ?
C22 C20 B17 C19 -60.4(2) . . . . ?
C22 C20 B17 C18 69.1(2) . . . . ?
C31 C32 C27 S26 -176.44(12) . . . . ?
C31 C32 C27 C28 5.0(3) . . . . ?
C31 C30 C29 C28 2.3(3) . . . . ?
C10 C9 C14 N15 177.88(15) . . . . ?
C10 C9 C14 C13 -0.8(2) . . . . ?
C10 C11 C12 C13 -0.5(4) . . . . ?
C65 C66 C85 C86 56.0(5) . . . . ?
C65 C66 C93 C94 31.5(16) . . . . ?
C46 C44 B41 N39 -173.96(16) . . . . ?
C46 C44 B41 C42 76.5(2) . . . . ?
C46 C44 B41 C43 -53.6(2) . . . . ?
C27 S26 C24 C25 -0.78(14) . . . . ?
C27 S26 C24 C23 176.74(16) . . . . ?
C27 C32 C31 C30 -5.6(2) . . . . ?
C27 C28 C29 C30 -2.9(3) . . . . ?
C48 S50 C51 C56 -1.03(14) . . . . ?
C48 S50 C51 C52 179.20(18) . . . . ?
C48 C49 C56 C55 173.18(17) . . . . ?
C48 C49 C56 C51 -5.1(2) . . . . ?
C67 C66 C85 C86 -128.5(4) . . . . ?
C67 C66 C93 C94 -130.5(12) . . . . ?
C66 C85 C86 C87 170.1(3) . . . . ?
C51 S50 C48 C49 -2.05(14) . . . . ?
C51 S50 C48 C47 176.46(16) . . . . ?
C51 C56 C55 C54 -4.5(3) . . . . ?
C51 C52 C53 C54 -1.7(3) . . . . ?
B41 N39 C40 C7 -156.05(14) . . . . ?
B41 N39 C40 C45 19.96(17) . . . . ?
B41 N39 C38 C33 171.20(14) . . . . ?
B41 N39 C38 C37 -11.2(2) . . . . ?
B41 C44 C46 C47 172.68(17) . . . . ?
C69 C70 C71 C72 -65.7(3) . . . . ?
B17 N15 C16 C3 -159.05(14) . . . . ?
B17 N15 C16 C21 16.25(17) . . . . ?
B17 N15 C14 C9 170.95(15) . . . . ?
B17 N15 C14 C13 -10.3(2) . . . . ?
B17 C20 C22 C23 169.49(17) . . . . ?
C85 C86 C87 C88 175.5(3) . . . . ?
C86 C87 C88 C89 172.0(3) . . . . ?
C92 C91 C90 C89 62.9(3) . . . . ?
C70 C71 C72 C73 -52.7(3) . . . . ?
C73 C74 C75 C76 177.9(3) . . . . ?
C91 C90 C89 C88 169.9(3) . . . . ?
C90 C89 C88 C87 54.8(4) . . . . ?
C72 C73 C74 C75 -174.5(3) . . . . ?
C74 C73 C72 C71 -171.6(3) . . . . ?
C82 C81 C80 C79 -176.5(12) . . . . ?
C79 C78 C77 C60 -172.7(15) . . . . ?
C78 C79 C80 C81 -178.3(12) . . . . ?
C84 C83 C82 C81 -174.7(12) . . . . ?
C80 C81 C82 C83 -176.7(12) . . . . ?
C80 C79 C78 C77 81(2) . . . . ?
C96 C97 C98 C99 161.9(17) . . . . ?
C97 C96 C95 C94 173.9(10) . . . . ?
C93 C94 C95 C96 66.4(15) . . . . ?
C95 C94 C93 C66 165.4(12) . . . . ?
C95 C96 C97 C98 53(2) . . . . ?
C100 C99 C98 C97 -22(2) . . . . ?
